data_7047737
loop_
_publ_author_name
'Xia, Bin'
'Zhou, Yu'
'Wang, Qing-Lun'
'Xu, Xiu-Fang'
'Tong, Yu-Zhang'
'Bu, Xian-He'
'Li, Jian-Rong'

_publ_section_title
;
 Photoinduced electron transfer and remarkable enhancement of magnetic
 susceptibility in bridging pyrazine complexes.
;
_journal_issue 44
_journal_name_full 'Dalton transactions (Cambridge, England : 2003)'
_journal_page_first 15888
_journal_page_last 15896
_journal_paper_doi 10.1039/c8dt03422b
_journal_volume 47
_journal_year 2018
_chemical_formula_sum 'C8 H16 Cl2 Co N2 O2 S2'
_chemical_formula_weight 366.18
_space_group_crystal_system triclinic
_space_group_IT_number 2
_space_group_name_Hall '-P 1'
_space_group_name_H-M_alt 'P -1'
_symmetry_space_group_name_Hall '-P 1'
_symmetry_space_group_name_H-M 'P -1'
_atom_sites_solution_hydrogens geom
_atom_sites_solution_primary direct
_atom_sites_solution_secondary difmap
_audit_creation_method SHELXL-2014/7
_audit_update_record
;
2018-08-21 deposited with the CCDC.
2018-10-04 downloaded from the CCDC.
;
_cell_angle_alpha 87.82(4)
_cell_angle_beta 85.27(4)
_cell_angle_gamma 63.03(2)
_cell_formula_units_Z 1
_cell_length_a 6.771(3)
_cell_length_b 6.810(4)
_cell_length_c 8.783(6)
_cell_measurement_reflns_used 1158
_cell_measurement_temperature 113(2)
_cell_measurement_theta_max 27.5
_cell_measurement_theta_min 3.4
_cell_volume 359.7(4)
_computing_cell_refinement 'Bruker XSCANS'
_computing_data_collection 'Bruker XSCANS'
_computing_data_reduction 'Bruker SHELXTL'
_computing_molecular_graphics 'Bruker SHELXTL'
_computing_publication_material 'Bruker SHELXTL'
_computing_structure_refinement 'SHELXL-2014/7 (Sheldrick, 2014)'
_computing_structure_solution 'SHELXL-2014/7 (Sheldrick, 2014)'
_diffrn_ambient_temperature 113(2)
_diffrn_detector_area_resol_mean 5.8140
_diffrn_measured_fraction_theta_full 0.998
_diffrn_measured_fraction_theta_max 0.836
_diffrn_measurement_device_type
;
Rigaku Pilatus 200K
;
_diffrn_measurement_method 'profile data from \w-scans'
_diffrn_radiation_type MoK\a
_diffrn_radiation_wavelength 0.71073
_diffrn_reflns_av_R_equivalents 0.0552
_diffrn_reflns_av_unetI/netI 0.0514
_diffrn_reflns_Laue_measured_fraction_full 0.998
_diffrn_reflns_Laue_measured_fraction_max 0.836
_diffrn_reflns_limit_h_max 8
_diffrn_reflns_limit_h_min -8
_diffrn_reflns_limit_k_max 8
_diffrn_reflns_limit_k_min -8
_diffrn_reflns_limit_l_max 11
_diffrn_reflns_limit_l_min -11
_diffrn_reflns_number 4389
_diffrn_reflns_point_group_measured_fraction_full 0.998
_diffrn_reflns_point_group_measured_fraction_max 0.836
_diffrn_reflns_theta_full 25.242
_diffrn_reflns_theta_max 27.543
_diffrn_reflns_theta_min 3.356
_diffrn_source 'Rotating Anode'
_exptl_absorpt_coefficient_mu 1.845
_exptl_absorpt_correction_T_max 1.000
_exptl_absorpt_correction_T_min 0.464
_exptl_absorpt_correction_type multi-scan
_exptl_absorpt_process_details crystalclear
_exptl_crystal_colour Purple
_exptl_crystal_density_diffrn 1.690
_exptl_crystal_description Prism
_exptl_crystal_F_000 187
_exptl_crystal_size_max 0.20
_exptl_crystal_size_mid 0.20
_exptl_crystal_size_min 0.20
_refine_diff_density_max 1.912
_refine_diff_density_min -0.946
_refine_diff_density_rms 0.183
_refine_ls_extinction_method none
_refine_ls_goodness_of_fit_ref 1.217
_refine_ls_hydrogen_treatment constr
_refine_ls_matrix_type full
_refine_ls_number_parameters 82
_refine_ls_number_reflns 1598
_refine_ls_number_restraints 0
_refine_ls_restrained_S_all 1.217
_refine_ls_R_factor_all 0.0734
_refine_ls_R_factor_gt 0.0688
_refine_ls_shift/su_max 0.000
_refine_ls_shift/su_mean 0.000
_refine_ls_structure_factor_coef Fsqd
_refine_ls_weighting_details 'w=1/[\s^2^(Fo^2^)+(0.0398P)^2^+4.2866P] where P=(Fo^2^+2Fc^2^)/3'
_refine_ls_weighting_scheme calc
_refine_ls_wR_factor_gt 0.1743
_refine_ls_wR_factor_ref 0.1769
_reflns_Friedel_coverage 0.000
_reflns_number_gt 1460
_reflns_number_total 1598
_reflns_threshold_expression 'I > 2\s(I)'
_cod_data_source_file c8dt03422b2.cif
_cod_data_source_block Co-DMSO-Pz
_cod_depositor_comments
;
The following automatic conversions were performed:

'_exptl_absorpt_correction_type' value 'Multi-scan' changed to
'multi-scan' according to
/home/data/users/saulius/crontab/automatic-downloads/rss-feeds/RSC/lib/dictionaries/cif_core.dic
dictionary named 'cif_core.dic' version 2.4.2 from 2011-04-26.

Automatic conversion script
Id: cif_fix_values 4973 2017-02-22 13:04:09Z antanas 

 Adding full bibliography for 7047735--7047737.cif.
;
_cod_database_code 7047737
_shelx_shelxl_version_number 2014/7
_shelx_space_group_comment
;
The symmetry employed for this shelxl refinement is uniquely defined
by the following loop, which should always be used as a source of
symmetry information in preference to the above space-group names.
They are only intended as comments.
;
_exptl_absorpt_special_details sadabs

loop_
_space_group_symop_operation_xyz
'x, y, z'
'-x, -y, -z'

loop_
_atom_site_label
_atom_site_type_symbol
_atom_site_fract_x
_atom_site_fract_y
_atom_site_fract_z
_atom_site_U_iso_or_equiv
_atom_site_adp_type
_atom_site_occupancy
_atom_site_site_symmetry_order
_atom_site_calc_flag
_atom_site_refinement_flags_posn
_atom_site_refinement_flags_adp
_atom_site_refinement_flags_occupancy
Co1 Co 0.0000 1.0000 0.0000 0.0117(3) Uani 1 2 d S . P
Cl1 Cl 0.1580(2) 1.1305(2) -0.21970(17) 0.0161(3) Uani 1 1 d . . .
S1 S 0.1000(2) 1.1611(2) 0.31376(18) 0.0159(4) Uani 1 1 d . . .
O1 O 0.1386(7) 1.1399(7) 0.1409(5) 0.0143(9) Uani 1 1 d . . .
N1 N 0.3024(8) 0.6977(8) -0.0020(5) 0.0108(9) Uani 1 1 d . . .
C2 C 0.4990(10) 0.6932(9) 0.0195(7) 0.0141(11) Uani 1 1 d . . .
H2 H 0.5040 0.8257 0.0327 0.017 Uiso 1 1 calc R U .
C1 C 0.3063(10) 0.5012(9) -0.0225(7) 0.0142(11) Uani 1 1 d . . .
H1 H 0.1748 0.4959 -0.0391 0.017 Uiso 1 1 calc R U .
C3 C 0.2382(12) 1.3185(11) 0.3611(8) 0.0215(13) Uani 1 1 d . . .
H3A H 0.3898 1.2478 0.3197 0.032 Uiso 1 1 calc R U .
H3B H 0.2343 1.3281 0.4702 0.032 Uiso 1 1 calc R U .
H3C H 0.1645 1.4639 0.3189 0.032 Uiso 1 1 calc R U .
C4 C 0.2898(11) 0.9030(10) 0.3883(8) 0.0233(14) Uani 1 1 d . . .
H4A H 0.2384 0.7952 0.3743 0.035 Uiso 1 1 calc R U .
H4B H 0.2997 0.9182 0.4953 0.035 Uiso 1 1 calc R U .
H4C H 0.4338 0.8567 0.3356 0.035 Uiso 1 1 calc R U .

loop_
_atom_site_aniso_label
_atom_site_aniso_U_11
_atom_site_aniso_U_22
_atom_site_aniso_U_33
_atom_site_aniso_U_23
_atom_site_aniso_U_13
_atom_site_aniso_U_12
Co1 0.0110(5) 0.0065(5) 0.0158(6) -0.0013(4) -0.0017(4) -0.0023(4)
Cl1 0.0165(7) 0.0145(7) 0.0172(7) -0.0009(5) 0.0000(5) -0.0070(5)
S1 0.0146(7) 0.0144(7) 0.0167(7) -0.0031(5) -0.0005(5) -0.0047(6)
O1 0.014(2) 0.0131(19) 0.016(2) 0.0009(16) -0.0040(16) -0.0059(16)
N1 0.015(2) 0.008(2) 0.011(2) -0.0014(17) 0.0003(18) -0.0058(18)
C2 0.017(3) 0.009(2) 0.018(3) -0.001(2) -0.003(2) -0.007(2)
C1 0.014(3) 0.009(3) 0.022(3) -0.001(2) -0.004(2) -0.006(2)
C3 0.027(3) 0.017(3) 0.022(3) -0.003(2) -0.006(3) -0.010(3)
C4 0.023(3) 0.013(3) 0.028(4) 0.001(3) -0.007(3) -0.002(3)

loop_
_atom_type_symbol
_atom_type_description
_atom_type_scat_dispersion_real
_atom_type_scat_dispersion_imag
_atom_type_scat_source
C C 0.0033 0.0016 'International Tables Vol C Tables 4.2.6.8 and 6.1.1.4'
H H 0.0000 0.0000 'International Tables Vol C Tables 4.2.6.8 and 6.1.1.4'
N N 0.0061 0.0033 'International Tables Vol C Tables 4.2.6.8 and 6.1.1.4'
O O 0.0106 0.0060 'International Tables Vol C Tables 4.2.6.8 and 6.1.1.4'
S S 0.1246 0.1234 'International Tables Vol C Tables 4.2.6.8 and 6.1.1.4'
Cl Cl 0.1484 0.1585 'International Tables Vol C Tables 4.2.6.8 and 6.1.1.4'
Co Co 0.3494 0.9721 'International Tables Vol C Tables 4.2.6.8 and 6.1.1.4'

loop_
_geom_angle_atom_site_label_1
_geom_angle_atom_site_label_2
_geom_angle_atom_site_label_3
_geom_angle
_geom_angle_site_symmetry_1
_geom_angle_site_symmetry_3
O1 Co1 O1 180.0 . 2_575
O1 Co1 N1 89.28(18) . .
O1 Co1 N1 90.72(18) 2_575 .
O1 Co1 N1 90.72(18) . 2_575
O1 Co1 N1 89.28(18) 2_575 2_575
N1 Co1 N1 180.0 . 2_575
O1 Co1 Cl1 87.41(13) . .
O1 Co1 Cl1 92.59(13) 2_575 .
N1 Co1 Cl1 89.52(14) . .
N1 Co1 Cl1 90.48(14) 2_575 .
O1 Co1 Cl1 92.59(13) . 2_575
O1 Co1 Cl1 87.41(13) 2_575 2_575
N1 Co1 Cl1 90.48(14) . 2_575
N1 Co1 Cl1 89.52(14) 2_575 2_575
Cl1 Co1 Cl1 180.0 . 2_575
O1 S1 C4 106.0(3) . .
O1 S1 C3 103.8(3) . .
C4 S1 C3 97.8(3) . .
S1 O1 Co1 125.9(3) . .
C1 N1 C2 116.0(5) . .
C1 N1 Co1 122.0(4) . .
C2 N1 Co1 122.0(4) . .
N1 C2 C1 122.4(5) . 2_665
N1 C1 C2 121.5(5) . 2_665

loop_
_geom_bond_atom_site_label_1
_geom_bond_atom_site_label_2
_geom_bond_distance
_geom_bond_site_symmetry_2
Co1 O1 2.101(4) .
Co1 O1 2.101(4) 2_575
Co1 N1 2.146(5) .
Co1 N1 2.146(5) 2_575
Co1 Cl1 2.4591(19) .
Co1 Cl1 2.4592(19) 2_575
S1 O1 1.520(5) .
S1 C4 1.781(7) .
S1 C3 1.790(7) .
N1 C1 1.345(7) .
N1 C2 1.346(7) .
C2 C1 1.383(8) 2_665
C1 C2 1.383(8) 2_665
